data_2238233
loop_
_publ_author_name
'Jing, Lin-Lin'
'Fan, Xiao-Fei'
'Fan, Peng-Cheng'
'He, Lei'
'Jia, Zheng-Ping'

_publ_section_title
;
 5,6-Dihydroxy-7,8-dimethoxyflavone
;
_journal_coeditor_code RK2401
_journal_issue 7
_journal_name_full 'Acta Crystallographica Section E'
_journal_page_first o1096
_journal_paper_doi 10.1107/S1600536813014451
_journal_volume 69
_journal_year 2013
_chemical_formula_iupac 'C17 H14 O6'
_chemical_formula_moiety 'C17 H14 O6'
_chemical_formula_sum 'C17 H14 O6'
_chemical_formula_weight 314.28
_chemical_name_common 5,6-Dihydroxy-7,8-dimethoxyflavone
_chemical_name_systematic
;
5,6-dihydroxy-7,8-dimethoxy-2-phenylchromen-4-one
;
_space_group_crystal_system triclinic
_space_group_IT_number 2
_space_group_name_Hall '-P 1'
_space_group_name_H-M_alt 'P -1'
_symmetry_space_group_name_Hall '-P 1'
_symmetry_space_group_name_H-M 'P -1'
_atom_sites_solution_hydrogens geom
_atom_sites_solution_primary direct
_atom_sites_solution_secondary difmap
_cell_angle_alpha 96.602(8)
_cell_angle_beta 92.282(8)
_cell_angle_gamma 100.279(7)
_cell_formula_units_Z 2
_cell_length_a 7.953(6)
_cell_length_b 8.548(6)
_cell_length_c 10.951(8)
_cell_measurement_reflns_used 1607
_cell_measurement_temperature 295(2)
_cell_measurement_theta_max 28.03
_cell_measurement_theta_min 2.44
_cell_volume 726.3(9)
_computing_cell_refinement '<i>SAINT</i> (Bruker, 2007)'
_computing_data_collection '<i>APEX2</i> (Bruker, 2007)'
_computing_data_reduction '<i>SAINT</i> (Bruker, 2007)'
_computing_molecular_graphics '<i>ORTEP-3</i> (Farrugia, 2012)'
_computing_publication_material '<i>SHELXTL</i> (Sheldrick, 2008) and <i>PLATON</i> (Spek, 2009)'
_computing_structure_refinement '<i>SHELXL97</i> (Sheldrick, 2008)'
_computing_structure_solution '<i>SHELXS97</i> (Sheldrick, 2008)'
_diffrn_ambient_temperature 295(2)
_diffrn_measured_fraction_theta_full 0.977
_diffrn_measured_fraction_theta_max 0.927
_diffrn_measurement_device_type 'Bruker APEXII CCD'
_diffrn_measurement_method '\f and \w scans'
_diffrn_radiation_monochromator graphite
_diffrn_radiation_type MoK\a
_diffrn_radiation_wavelength 0.71073
_diffrn_reflns_av_R_equivalents 0.0360
_diffrn_reflns_limit_h_max 10
_diffrn_reflns_limit_h_min -9
_diffrn_reflns_limit_k_max 11
_diffrn_reflns_limit_k_min -10
_diffrn_reflns_limit_l_max 14
_diffrn_reflns_limit_l_min -14
_diffrn_reflns_number 5252
_diffrn_reflns_theta_full 25.50
_diffrn_reflns_theta_max 28.34
_diffrn_reflns_theta_min 2.44
_diffrn_standards_number 0
_exptl_absorpt_coefficient_mu 0.110
_exptl_absorpt_correction_type none
_exptl_crystal_colour orange
_exptl_crystal_density_diffrn 1.437
_exptl_crystal_density_method 'not measured'
_exptl_crystal_description block
_exptl_crystal_F_000 328
_exptl_crystal_size_max 0.21
_exptl_crystal_size_mid 0.16
_exptl_crystal_size_min 0.09
_refine_diff_density_max 0.324
_refine_diff_density_min -0.315
_refine_ls_extinction_method none
_refine_ls_goodness_of_fit_ref 1.030
_refine_ls_hydrogen_treatment constr
_refine_ls_matrix_type full
_refine_ls_number_parameters 212
_refine_ls_number_reflns 3368
_refine_ls_number_restraints 0
_refine_ls_restrained_S_all 1.030
_refine_ls_R_factor_all 0.1273
_refine_ls_R_factor_gt 0.0697
_refine_ls_shift/su_max 0.000
_refine_ls_shift/su_mean 0.000
_refine_ls_structure_factor_coef Fsqd
_refine_ls_weighting_details 'calc w=1/[\s^2^(Fo^2^)+(0.1286P)^2^] where P=(Fo^2^+2Fc^2^)/3'
_refine_ls_weighting_scheme calc
_refine_ls_wR_factor_gt 0.1934
_refine_ls_wR_factor_ref 0.2358
_reflns_number_gt 1786
_reflns_number_total 3368
_reflns_threshold_expression I>2\s(I)
_cod_data_source_file rk2401.cif
_cod_data_source_block I
_cod_database_code 2238233
_cod_database_fobs_code 2238233

loop_
_space_group_symop_id
_space_group_symop_operation_xyz
1 'x, y, z'
2 '-x, -y, -z'

loop_
_atom_site_type_symbol
_atom_site_label
_atom_site_fract_x
_atom_site_fract_y
_atom_site_fract_z
_atom_site_U_iso_or_equiv
_atom_site_adp_type
_atom_site_calc_flag
_atom_site_refinement_flags
_atom_site_occupancy
_atom_site_symmetry_multiplicity
O O1 0.6956(2) 0.4357(2) 0.24860(16) 0.0386(5) Uani d . 1 1
O O2 0.3542(3) 0.1892(2) -0.02333(18) 0.0489(6) Uani d . 1 1
O O3 0.1717(2) 0.4078(2) 0.00746(18) 0.0450(5) Uani d . 1 1
H H3 0.1947 0.3212 -0.0196 0.067 Uiso calc R 1 1
O O4 0.1217(3) 0.6852(2) 0.14665(19) 0.0512(6) Uani d . 1 1
H H4 0.0594 0.6291 0.0909 0.077 Uiso calc R 1 1
O O5 0.3574(3) 0.8349(2) 0.32644(18) 0.0528(6) Uani d . 1 1
O O6 0.6457(2) 0.7095(2) 0.38048(16) 0.0450(5) Uani d . 1 1
C C1 0.7247(3) 0.2981(3) 0.1857(2) 0.0354(6) Uani d . 1 1
C C2 0.6135(4) 0.2132(3) 0.0965(3) 0.0405(7) Uani d . 1 1
H H2 0.6368 0.1175 0.0576 0.049 Uiso calc R 1 1
C C3 0.4604(3) 0.2653(3) 0.0593(2) 0.0359(6) Uani d . 1 1
C C4 0.4325(3) 0.4143(3) 0.1259(2) 0.0303(6) Uani d . 1 1
C C5 0.2887(3) 0.4797(3) 0.1000(2) 0.0334(6) Uani d . 1 1
C C6 0.2615(3) 0.6188(3) 0.1678(2) 0.0367(6) Uani d . 1 1
C C7 0.3817(4) 0.6939(3) 0.2618(2) 0.0377(7) Uani d . 1 1
C C8 0.5273(3) 0.6333(3) 0.2885(2) 0.0360(6) Uani d . 1 1
C C9 0.5500(3) 0.4924(3) 0.2197(2) 0.0338(6) Uani d . 1 1
C C10 0.8873(3) 0.2593(3) 0.2294(2) 0.0362(6) Uani d . 1 1
C C11 0.9879(4) 0.3551(4) 0.3266(3) 0.0457(7) Uani d . 1 1
H H11 0.9524 0.4461 0.3637 0.055 Uiso calc R 1 1
C C12 1.1388(4) 0.3168(4) 0.3683(3) 0.0555(9) Uani d . 1 1
H H12 1.2037 0.3809 0.4340 0.067 Uiso calc R 1 1
C C13 1.1942(4) 0.1838(4) 0.3130(3) 0.0558(9) Uani d . 1 1
H H13 1.2969 0.1584 0.3407 0.067 Uiso calc R 1 1
C C14 1.0974(4) 0.0895(4) 0.2172(3) 0.0569(9) Uani d . 1 1
H H14 1.1342 -0.0010 0.1805 0.068 Uiso calc R 1 1
C C15 0.9459(4) 0.1264(4) 0.1742(3) 0.0492(8) Uani d . 1 1
H H15 0.8826 0.0620 0.1079 0.059 Uiso calc R 1 1
C C16 0.2964(6) 0.8185(5) 0.4437(4) 0.0927(14) Uani d . 1 1
H H16A 0.1833 0.7547 0.4353 0.139 Uiso calc R 1 1
H H16B 0.2929 0.9224 0.4862 0.139 Uiso calc R 1 1
H H16C 0.3712 0.7671 0.4897 0.139 Uiso calc R 1 1
C C17 0.7790(5) 0.8185(4) 0.3370(3) 0.0655(10) Uani d . 1 1
H H17A 0.8386 0.7615 0.2774 0.098 Uiso calc R 1 1
H H17B 0.8575 0.8694 0.4048 0.098 Uiso calc R 1 1
H H17C 0.7313 0.8982 0.2995 0.098 Uiso calc R 1 1

loop_
_atom_site_aniso_label
_atom_site_aniso_U_11
_atom_site_aniso_U_22
_atom_site_aniso_U_33
_atom_site_aniso_U_12
_atom_site_aniso_U_13
_atom_site_aniso_U_23
O1 0.0383(11) 0.0392(11) 0.0415(10) 0.0216(9) -0.0029(8) -0.0015(8)
O2 0.0437(12) 0.0463(12) 0.0544(12) 0.0171(9) -0.0080(9) -0.0127(9)
O3 0.0383(12) 0.0452(12) 0.0511(12) 0.0182(9) -0.0083(9) -0.0080(9)
O4 0.0429(13) 0.0525(13) 0.0612(14) 0.0296(10) -0.0074(10) -0.0096(10)
O5 0.0668(15) 0.0453(12) 0.0497(12) 0.0305(11) 0.0005(10) -0.0101(9)
O6 0.0451(12) 0.0519(12) 0.0370(11) 0.0143(10) -0.0040(9) -0.0044(9)
C1 0.0384(16) 0.0329(14) 0.0393(15) 0.0161(12) 0.0063(12) 0.0063(11)
C2 0.0404(17) 0.0367(15) 0.0476(16) 0.0201(13) 0.0026(13) -0.0020(12)
C3 0.0344(15) 0.0381(15) 0.0365(14) 0.0121(12) 0.0019(11) 0.0009(11)
C4 0.0321(14) 0.0321(14) 0.0290(13) 0.0118(11) 0.0047(10) 0.0031(10)
C5 0.0310(15) 0.0388(15) 0.0315(13) 0.0112(12) 0.0005(11) 0.0027(10)
C6 0.0340(15) 0.0395(15) 0.0406(15) 0.0186(12) 0.0018(11) 0.0035(11)
C7 0.0423(17) 0.0371(15) 0.0376(14) 0.0198(13) 0.0069(12) -0.0001(11)
C8 0.0402(16) 0.0409(15) 0.0277(13) 0.0140(12) 0.0011(11) -0.0017(10)
C9 0.0320(15) 0.0403(15) 0.0329(14) 0.0166(12) 0.0016(11) 0.0052(11)
C10 0.0338(15) 0.0364(15) 0.0433(15) 0.0141(12) 0.0069(12) 0.0121(11)
C11 0.0458(18) 0.0488(18) 0.0464(16) 0.0202(14) 0.0006(13) 0.0051(13)
C12 0.046(2) 0.068(2) 0.0549(19) 0.0154(17) -0.0082(15) 0.0124(16)
C13 0.0407(19) 0.065(2) 0.071(2) 0.0237(17) 0.0030(16) 0.0252(18)
C14 0.048(2) 0.0475(19) 0.082(2) 0.0252(16) 0.0080(17) 0.0113(17)
C15 0.0446(18) 0.0439(17) 0.0628(19) 0.0200(14) 0.0016(14) 0.0043(14)
C16 0.134(4) 0.090(3) 0.066(2) 0.055(3) 0.041(2) -0.006(2)
C17 0.064(2) 0.063(2) 0.060(2) -0.0004(18) 0.0005(17) -0.0104(16)

loop_
_atom_type_symbol
_atom_type_description
_atom_type_scat_dispersion_real
_atom_type_scat_dispersion_imag
_atom_type_scat_source
C C 0.0033 0.0016 'International Tables Vol C Tables 4.2.6.8 and 6.1.1.4'
H H 0.0000 0.0000 'International Tables Vol C Tables 4.2.6.8 and 6.1.1.4'
O O 0.0106 0.0060 'International Tables Vol C Tables 4.2.6.8 and 6.1.1.4'

loop_
_geom_angle_atom_site_label_1
_geom_angle_atom_site_label_2
_geom_angle_atom_site_label_3
_geom_angle
C1 O1 C9 119.6(2)
C5 O3 H3 109.5
C6 O4 H4 109.5
C7 O5 C16 114.1(3)
C8 O6 C17 112.7(2)
O1 C1 C10 111.1(2)
C2 C1 O1 121.9(2)
C2 C1 C10 127.0(2)
C1 C2 H2 119.0
C1 C2 C3 122.1(2)
C3 C2 H2 119.0
O2 C3 C2 123.7(2)
O2 C3 C4 120.9(2)
C2 C3 C4 115.4(2)
C5 C4 C3 121.9(2)
C9 C4 C3 119.3(2)
C9 C4 C5 118.8(2)
O3 C5 C4 120.6(2)
O3 C5 C6 118.5(2)
C6 C5 C4 120.9(2)
O4 C6 C5 122.7(2)
O4 C6 C7 118.5(2)
C5 C6 C7 118.8(2)
O5 C7 C6 118.7(2)
O5 C7 C8 119.5(2)
C8 C7 C6 121.7(2)
O6 C8 C7 121.1(2)
O6 C8 C9 120.8(2)
C7 C8 C9 118.1(2)
O1 C9 C4 121.7(2)
O1 C9 C8 116.6(2)
C4 C9 C8 121.7(2)
C11 C10 C1 121.1(2)
C15 C10 C1 120.8(3)
C15 C10 C11 118.1(3)
C10 C11 H11 119.6
C12 C11 C10 120.8(3)
C12 C11 H11 119.6
C11 C12 H12 119.9
C11 C12 C13 120.2(3)
C13 C12 H12 119.9
C12 C13 H13 120.2
C14 C13 C12 119.5(3)
C14 C13 H13 120.2
C13 C14 H14 119.5
C13 C14 C15 121.0(3)
C15 C14 H14 119.5
C10 C15 H15 119.8
C14 C15 C10 120.3(3)
C14 C15 H15 119.8
O5 C16 H16A 109.5
O5 C16 H16B 109.5
O5 C16 H16C 109.5
H16A C16 H16B 109.5
H16A C16 H16C 109.5
H16B C16 H16C 109.5
O6 C17 H17A 109.5
O6 C17 H17B 109.5
O6 C17 H17C 109.5
H17A C17 H17B 109.5
H17A C17 H17C 109.5
H17B C17 H17C 109.5

loop_
_geom_bond_atom_site_label_1
_geom_bond_atom_site_label_2
_geom_bond_distance
O1 C1 1.355(3)
O1 C9 1.372(3)
O2 C3 1.250(3)
O3 H3 0.8200
O3 C5 1.360(3)
O4 H4 0.8200
O4 C6 1.359(3)
O5 C7 1.375(3)
O5 C16 1.404(4)
O6 C8 1.372(3)
O6 C17 1.417(4)
C1 C2 1.343(4)
C1 C10 1.467(4)
C2 H2 0.9300
C2 C3 1.429(4)
C3 C4 1.450(4)
C4 C5 1.393(4)
C4 C9 1.385(4)
C5 C6 1.384(4)
C6 C7 1.391(4)
C7 C8 1.384(4)
C8 C9 1.389(4)
C10 C11 1.393(4)
C10 C15 1.388(4)
C11 H11 0.9300
C11 C12 1.374(4)
C12 H12 0.9300
C12 C13 1.377(5)
C13 H13 0.9300
C13 C14 1.365(4)
C14 H14 0.9300
C14 C15 1.378(4)
C15 H15 0.9300
C16 H16A 0.9600
C16 H16B 0.9600
C16 H16C 0.9600
C17 H17A 0.9600
C17 H17B 0.9600
C17 H17C 0.9600

loop_
_geom_hbond_atom_site_label_D
_geom_hbond_atom_site_label_H
_geom_hbond_atom_site_label_A
_geom_hbond_site_symmetry_A
_geom_hbond_distance_DH
_geom_hbond_distance_HA
_geom_hbond_distance_DA
_geom_hbond_angle_DHA
O4 H4 O3 2_565 0.82 2.05 2.764(4) 146
C12 H12 O6 2_766 0.93 2.58 3.234(4) 128
O3 H3 O2 ? 0.82 1.84 2.564(3) 146
O4 H4 O3 ? 0.82 2.34 2.767(3) 113
C11 H11 O1 ? 0.93 2.34 2.675(4) 101

loop_
_geom_torsion_atom_site_label_1
_geom_torsion_atom_site_label_2
_geom_torsion_atom_site_label_3
_geom_torsion_atom_site_label_4
_geom_torsion
O1 C1 C2 C3 2.1(4)
O1 C1 C10 C11 2.1(4)
O1 C1 C10 C15 -177.4(3)
O2 C3 C4 C5 -0.7(4)
O2 C3 C4 C9 177.8(2)
O3 C5 C6 O4 0.9(4)
O3 C5 C6 C7 -179.3(2)
O4 C6 C7 O5 -2.3(4)
O4 C6 C7 C8 -179.9(3)
O5 C7 C8 O6 1.6(4)
O5 C7 C8 C9 -178.6(2)
O6 C8 C9 O1 -0.2(4)
O6 C8 C9 C4 -179.5(2)
C1 O1 C9 C4 -1.3(4)
C1 O1 C9 C8 179.4(2)
C1 C2 C3 O2 180.0(3)
C1 C2 C3 C4 -0.9(4)
C1 C10 C11 C12 179.0(3)
C1 C10 C15 C14 -178.9(3)
C2 C1 C10 C11 -177.5(3)
C2 C1 C10 C15 3.0(4)
C2 C3 C4 C5 -179.9(2)
C2 C3 C4 C9 -1.3(4)
C3 C4 C5 O3 -2.4(4)
C3 C4 C5 C6 177.5(2)
C3 C4 C9 O1 2.4(4)
C3 C4 C9 C8 -178.3(2)
C4 C5 C6 O4 -179.0(2)
C4 C5 C6 C7 0.8(4)
C5 C4 C9 O1 -179.0(2)
C5 C4 C9 C8 0.3(4)
C5 C6 C7 O5 177.9(2)
C5 C6 C7 C8 0.3(4)
C6 C7 C8 O6 179.2(2)
C6 C7 C8 C9 -1.0(4)
C7 C8 C9 O1 -180.0(2)
C7 C8 C9 C4 0.7(4)
C9 O1 C1 C2 -1.1(4)
C9 O1 C1 C10 179.3(2)
C9 C4 C5 O3 179.1(2)
C9 C4 C5 C6 -1.1(4)
C10 C1 C2 C3 -178.3(2)
C10 C11 C12 C13 1.0(5)
C11 C10 C15 C14 1.5(5)
C11 C12 C13 C14 -0.6(5)
C12 C13 C14 C15 0.7(5)
C13 C14 C15 C10 -1.2(5)
C15 C10 C11 C12 -1.5(5)
C16 O5 C7 C6 103.2(4)
C16 O5 C7 C8 -79.2(4)
C17 O6 C8 C7 -92.6(3)
C17 O6 C8 C9 87.6(3)
